data_7218948
loop_
_publ_author_name
'Jia, Hongliang'
'Lv, Ying'
'Wang, Shu'
'Sun, Dan'
'Wang, Lanying'

_publ_section_title
;
 Synthesis, crystal structures, spectral properties of double N-alkylated
 dimethine cyanine dyes as well as their interaction with biomolecules and
 living cells
;
_journal_name_full 'RSC Adv.'
_journal_paper_doi 10.1039/C4RA10741A
_journal_year 2014
_chemical_formula_sum 'C26 H24 I N3'
_chemical_formula_weight 505.38
_chemical_name_common '3-[2-(1,3-dimethyl-benzimidazole-2-yl)-vinyl]-1-benzyl-indole iodide'
_chemical_name_systematic
;
?
;
_space_group_IT_number 7
_symmetry_cell_setting monoclinic
_symmetry_space_group_name_Hall 'P -2yc'
_symmetry_space_group_name_H-M 'P 1 c 1'
_atom_sites_solution_hydrogens geom
_atom_sites_solution_primary direct
_atom_sites_solution_secondary difmap
_audit_creation_method SHELXL-97
_audit_update_record
;
2011-10-31 deposited with the CCDC.
2014-11-27 downloaded from the CCDC.
;
_cell_angle_alpha 90.00
_cell_angle_beta 94.577(3)
_cell_angle_gamma 90.00
_cell_formula_units_Z 2
_cell_length_a 9.676(2)
_cell_length_b 5.8938(13)
_cell_length_c 19.693(4)
_cell_measurement_reflns_used 2728
_cell_measurement_temperature 296(2)
_cell_measurement_theta_max 24.79
_cell_measurement_theta_min 2.84
_cell_volume 1119.5(4)
_computing_cell_refinement 'Bruker SAINT'
_computing_data_collection 'Bruker APEX2'
_computing_data_reduction 'Bruker SAINT'
_computing_molecular_graphics 'Bruker SHELXTL'
_computing_publication_material 'Bruker SHELXTL'
_computing_structure_refinement 'SHELXL-97 (Sheldrick, 2008)'
_computing_structure_solution 'SHELXS-97 (Sheldrick, 2008)'
_diffrn_ambient_temperature 296(2)
_diffrn_measured_fraction_theta_full 0.998
_diffrn_measured_fraction_theta_max 0.998
_diffrn_measurement_device_type 'Bruker APEX-II CCD'
_diffrn_measurement_method '\f and \w scans'
_diffrn_radiation_monochromator graphite
_diffrn_radiation_source 'fine-focus sealed tube'
_diffrn_radiation_type MoK\a
_diffrn_radiation_wavelength 0.71073
_diffrn_reflns_av_R_equivalents 0.0298
_diffrn_reflns_av_sigmaI/netI 0.0539
_diffrn_reflns_limit_h_max 11
_diffrn_reflns_limit_h_min -11
_diffrn_reflns_limit_k_max 7
_diffrn_reflns_limit_k_min -3
_diffrn_reflns_limit_l_max 23
_diffrn_reflns_limit_l_min -22
_diffrn_reflns_number 5256
_diffrn_reflns_theta_full 25.10
_diffrn_reflns_theta_max 25.10
_diffrn_reflns_theta_min 2.07
_exptl_absorpt_coefficient_mu 1.448
_exptl_absorpt_correction_T_max 0.7889
_exptl_absorpt_correction_T_min 0.6335
_exptl_absorpt_correction_type none
_exptl_crystal_density_diffrn 1.499
_exptl_crystal_density_meas 0
_exptl_crystal_density_method 'not measured'
_exptl_crystal_F_000 508
_exptl_crystal_size_max 0.35
_exptl_crystal_size_mid 0.26
_exptl_crystal_size_min 0.17
_refine_diff_density_max 0.671
_refine_diff_density_min -0.838
_refine_diff_density_rms 0.138
_refine_ls_abs_structure_details 'Flack H D (1983), Acta Cryst. A39, 876-881'
_refine_ls_abs_structure_Flack 0.07(3)
_refine_ls_extinction_method none
_refine_ls_goodness_of_fit_ref 0.990
_refine_ls_hydrogen_treatment mixed
_refine_ls_matrix_type full
_refine_ls_number_parameters 273
_refine_ls_number_reflns 3649
_refine_ls_number_restraints 2
_refine_ls_restrained_S_all 0.990
_refine_ls_R_factor_all 0.0451
_refine_ls_R_factor_gt 0.0413
_refine_ls_shift/su_max 0.000
_refine_ls_shift/su_mean 0.000
_refine_ls_structure_factor_coef Fsqd
_refine_ls_weighting_details 'calc w=1/[\s^2^(Fo^2^)+(0.0900P)^2^+0.7583P] where P=(Fo^2^+2Fc^2^)/3'
_refine_ls_weighting_scheme calc
_refine_ls_wR_factor_gt 0.1181
_refine_ls_wR_factor_ref 0.1320
_reflns_number_gt 3426
_reflns_number_total 3649
_reflns_threshold_expression >2sigma(I)
_cod_data_source_file c4ra10741a2.cif
_cod_data_source_block xb5100
_cod_depositor_comments
;
The following automatic conversions were performed:

'_symmetry_cell_setting' value 'Monoclinic' changed to 'monoclinic'
according to
/usr/data/users/saulius/crontab/automatic-downloads/rss-feeds/RSC/lib/dictionaries/cif_core.dic
dictionary named 'cif_core.dic' version 2.4.2 from 2011-04-26.

Automatic conversion script
Id: cif_fix_values 2935 2014-11-11 08:27:57Z andrius 
;
_cod_original_sg_symbol_H-M Pc
_cod_database_code 7218948

loop_
_symmetry_equiv_pos_as_xyz
'x, y, z'
'x, -y, z+1/2'

loop_
_atom_site_label
_atom_site_type_symbol
_atom_site_fract_x
_atom_site_fract_y
_atom_site_fract_z
_atom_site_U_iso_or_equiv
_atom_site_adp_type
_atom_site_occupancy
_atom_site_symmetry_multiplicity
_atom_site_calc_flag
_atom_site_refinement_flags
I1 I 0.75828(4) 0.53707(7) 0.12993(4) 0.0625(2) Uani 1 1 d .
N1 N 0.1448(6) 1.0740(8) 0.2053(3) 0.0373(11) Uani 1 1 d .
N2 N 0.3562(5) 1.0728(8) 0.1730(2) 0.0310(10) Uani 1 1 d .
N3 N 0.0778(5) 0.1579(9) 0.0129(2) 0.0367(11) Uani 1 1 d .
C1 C 0.2135(7) 1.2561(11) 0.2368(3) 0.0343(15) Uani 1 1 d .
C2 C 0.1651(8) 1.4177(13) 0.2814(3) 0.0450(15) Uani 1 1 d .
H2 H 0.0745 1.4179 0.2940 0.054 Uiso 1 1 calc R
C3 C 0.2618(9) 1.5761(13) 0.3053(4) 0.0515(18) Uani 1 1 d .
H3 H 0.2365 1.6852 0.3361 0.062 Uiso 1 1 calc R
C4 C 0.3969(9) 1.5781(12) 0.2847(3) 0.0485(17) Uani 1 1 d .
H4 H 0.4584 1.6889 0.3019 0.058 Uiso 1 1 calc R
C5 C 0.4411(7) 1.4217(12) 0.2398(4) 0.0406(15) Uani 1 1 d .
H5 H 0.5302 1.4255 0.2252 0.049 Uiso 1 1 calc R
C6 C 0.3463(6) 1.2583(10) 0.2172(3) 0.0326(12) Uani 1 1 d .
C7 C 0.2334(7) 0.9624(9) 0.1673(3) 0.0320(12) Uani 1 1 d .
C8 C 0.1915(7) 0.7626(10) 0.1276(3) 0.0371(13) Uani 1 1 d .
H8 H 0.1013 0.7123 0.1315 0.045 Uiso 1 1 calc R
C9 C 0.2658(7) 0.6425(11) 0.0862(3) 0.0394(13) Uani 1 1 d .
H9 H 0.3558 0.6899 0.0805 0.047 Uiso 1 1 calc R
C10 C 0.2157(7) 0.4462(10) 0.0503(3) 0.0362(13) Uani 1 1 d .
C11 C 0.2929(8) 0.3056(12) 0.0053(3) 0.0365(15) Uani 1 1 d .
C12 C 0.4260(7) 0.3092(13) -0.0142(3) 0.0453(15) Uani 1 1 d .
H12 H 0.4870 0.4252 -0.0002 0.054 Uiso 1 1 calc R
C13 C 0.4667(9) 0.1342(15) -0.0555(4) 0.0560(18) Uani 1 1 d .
H13 H 0.5564 0.1337 -0.0694 0.067 Uiso 1 1 calc R
C14 C 0.3768(11) -0.0396(14) -0.0766(4) 0.060(2) Uani 1 1 d .
H14 H 0.4079 -0.1547 -0.1039 0.072 Uiso 1 1 calc R
C15 C 0.2414(10) -0.0460(12) -0.0580(4) 0.0506(18) Uani 1 1 d .
H15 H 0.1810 -0.1618 -0.0727 0.061 Uiso 1 1 calc R
C16 C 0.2002(7) 0.1267(10) -0.0165(3) 0.0359(12) Uani 1 1 d .
C17 C 0.0856(7) 0.3451(11) 0.0522(3) 0.0384(14) Uani 1 1 d .
H17 H 0.0146 0.3991 0.0770 0.046 Uiso 1 1 calc R
C18 C -0.0440(9) 0.0084(13) 0.0047(4) 0.0526(18) Uani 1 1 d .
H18A H -0.1068 0.0484 0.0388 0.063 Uiso 1 1 calc R
H18B H -0.0140 -0.1467 0.0134 0.063 Uiso 1 1 calc R
C19 C -0.1225(9) 0.0197(12) -0.0653(4) 0.0449(16) Uani 1 1 d .
C20 C -0.2012(9) -0.1689(16) -0.0843(5) 0.068(3) Uani 1 1 d .
H20 H -0.2028 -0.2950 -0.0559 0.081 Uiso 1 1 calc R
C21 C -0.2792(11) -0.164(3) -0.1482(7) 0.091(4) Uani 1 1 d .
H21 H -0.3314 -0.2898 -0.1628 0.109 Uiso 1 1 calc R
C22 C -0.2780(14) 0.021(3) -0.1876(6) 0.092(5) Uani 1 1 d .
H22 H -0.3305 0.0222 -0.2293 0.110 Uiso 1 1 calc R
C23 C -0.1984(10) 0.215(2) -0.1673(4) 0.076(3) Uani 1 1 d .
H23 H -0.1983 0.3435 -0.1948 0.091 Uiso 1 1 calc R
C24 C -0.1213(9) 0.2080(16) -0.1052(4) 0.0552(18) Uani 1 1 d .
H24 H -0.0680 0.3328 -0.0906 0.066 Uiso 1 1 calc R
C25 C 0.0017(9) 1.0149(13) 0.2160(5) 0.057(2) Uani 1 1 d .
H25A H -0.0407 0.9434 0.1758 0.086 Uiso 1 1 calc R
H25B H -0.0488 1.1500 0.2255 0.086 Uiso 1 1 calc R
H25C H 0.0004 0.9124 0.2538 0.086 Uiso 1 1 calc R
C26 C 0.4824(7) 1.0167(11) 0.1404(4) 0.0429(15) Uani 1 1 d .
H26A H 0.5243 0.8839 0.1615 0.064 Uiso 1 1 calc R
H26B H 0.5462 1.1414 0.1455 0.064 Uiso 1 1 calc R
H26C H 0.4596 0.9877 0.0929 0.064 Uiso 1 1 calc R

loop_
_atom_site_aniso_label
_atom_site_aniso_U_11
_atom_site_aniso_U_22
_atom_site_aniso_U_33
_atom_site_aniso_U_23
_atom_site_aniso_U_13
_atom_site_aniso_U_12
I1 0.0400(2) 0.0536(3) 0.0966(4) -0.0150(4) 0.0211(2) -0.0058(4)
N1 0.034(3) 0.029(3) 0.050(3) -0.002(2) 0.008(2) -0.006(2)
N2 0.030(3) 0.030(2) 0.033(2) 0.0008(18) 0.0023(19) 0.0038(18)
N3 0.032(3) 0.039(3) 0.038(3) -0.004(2) -0.004(2) -0.004(2)
C1 0.043(4) 0.029(3) 0.031(3) -0.006(2) 0.007(3) -0.002(3)
C2 0.049(4) 0.046(4) 0.041(3) -0.005(3) 0.012(3) 0.005(3)
C3 0.069(5) 0.049(4) 0.038(4) -0.015(3) 0.008(3) -0.001(3)
C4 0.060(5) 0.047(4) 0.037(3) -0.004(3) -0.007(3) -0.010(3)
C5 0.036(3) 0.035(3) 0.049(4) 0.003(3) -0.003(3) 0.001(3)
C6 0.033(3) 0.030(3) 0.035(3) 0.002(2) 0.000(2) -0.001(2)
C7 0.032(3) 0.028(3) 0.035(3) -0.002(2) 0.001(2) 0.002(2)
C8 0.039(3) 0.032(3) 0.040(3) 0.000(2) 0.003(2) 0.002(2)
C9 0.041(3) 0.038(3) 0.039(3) -0.002(3) 0.006(2) 0.001(3)
C10 0.040(4) 0.037(3) 0.032(3) 0.000(2) 0.000(3) 0.006(2)
C11 0.044(4) 0.036(3) 0.029(3) 0.000(3) 0.000(3) 0.007(3)
C12 0.039(4) 0.054(4) 0.043(3) 0.002(3) 0.005(3) 0.002(3)
C13 0.056(4) 0.069(5) 0.045(4) 0.000(4) 0.014(3) 0.019(4)
C14 0.078(6) 0.057(5) 0.047(4) -0.013(3) 0.011(4) 0.019(4)
C15 0.069(5) 0.045(4) 0.038(3) -0.002(3) 0.003(3) 0.009(3)
C16 0.049(4) 0.031(3) 0.027(3) 0.002(2) -0.003(2) 0.000(3)
C17 0.041(4) 0.036(4) 0.037(3) 0.000(3) -0.001(3) 0.003(3)
C18 0.051(5) 0.056(4) 0.050(4) 0.002(3) -0.005(3) -0.018(3)
C19 0.036(4) 0.048(4) 0.050(4) -0.009(3) 0.002(3) 0.007(3)
C20 0.042(4) 0.063(5) 0.094(7) -0.030(5) -0.022(4) 0.007(4)
C21 0.056(6) 0.111(10) 0.101(8) -0.060(8) -0.020(6) 0.006(6)
C22 0.053(7) 0.157(13) 0.064(6) -0.046(7) -0.012(5) 0.044(7)
C23 0.061(5) 0.119(9) 0.046(4) 0.004(5) -0.001(4) 0.033(6)
C24 0.050(4) 0.068(5) 0.048(4) 0.001(3) 0.006(3) 0.006(4)
C25 0.040(4) 0.055(5) 0.079(5) -0.005(4) 0.019(4) -0.011(3)
C26 0.034(3) 0.040(3) 0.056(4) -0.001(3) 0.012(3) 0.003(2)

loop_
_atom_type_symbol
_atom_type_description
_atom_type_scat_dispersion_real
_atom_type_scat_dispersion_imag
_atom_type_scat_source
C C 0.0033 0.0016 'International Tables Vol C Tables 4.2.6.8 and 6.1.1.4'
H H 0.0000 0.0000 'International Tables Vol C Tables 4.2.6.8 and 6.1.1.4'
N N 0.0061 0.0033 'International Tables Vol C Tables 4.2.6.8 and 6.1.1.4'
I I -0.4742 1.8119 'International Tables Vol C Tables 4.2.6.8 and 6.1.1.4'

loop_
_geom_angle_atom_site_label_1
_geom_angle_atom_site_label_2
_geom_angle_atom_site_label_3
_geom_angle
C7 N1 C1 108.8(5)
C7 N1 C25 127.9(6)
C1 N1 C25 123.2(6)
C7 N2 C6 108.9(5)
C7 N2 C26 127.8(5)
C6 N2 C26 123.3(5)
C17 N3 C16 110.0(5)
C17 N3 C18 124.1(6)
C16 N3 C18 125.8(6)
C6 C1 N1 108.0(5)
C6 C1 C2 122.5(6)
N1 C1 C2 129.5(7)
C3 C2 C1 115.0(7)
C3 C2 H2 122.5
C1 C2 H2 122.5
C2 C3 C4 122.1(6)
C2 C3 H3 119.0
C4 C3 H3 119.0
C5 C4 C3 121.9(6)
C5 C4 H4 119.0
C3 C4 H4 119.0
C4 C5 C6 116.4(7)
C4 C5 H5 121.8
C6 C5 H5 121.8
C1 C6 C5 122.1(6)
C1 C6 N2 106.1(5)
C5 C6 N2 131.8(6)
N2 C7 N1 108.1(5)
N2 C7 C8 129.9(6)
N1 C7 C8 121.9(6)
C9 C8 C7 128.2(6)
C9 C8 H8 115.9
C7 C8 H8 115.9
C8 C9 C10 123.9(6)
C8 C9 H9 118.1
C10 C9 H9 118.1
C17 C10 C9 127.4(6)
C17 C10 C11 106.2(6)
C9 C10 C11 126.3(6)
C12 C11 C16 120.5(6)
C12 C11 C10 134.2(7)
C16 C11 C10 105.2(6)
C11 C12 C13 117.9(7)
C11 C12 H12 121.0
C13 C12 H12 121.0
C14 C13 C12 121.6(8)
C14 C13 H13 119.2
C12 C13 H13 119.2
C13 C14 C15 121.6(7)
C13 C14 H14 119.2
C15 C14 H14 119.2
C16 C15 C14 117.3(7)
C16 C15 H15 121.4
C14 C15 H15 121.4
N3 C16 C15 130.3(7)
N3 C16 C11 108.5(5)
C15 C16 C11 121.2(7)
N3 C17 C10 110.1(6)
N3 C17 H17 125.0
C10 C17 H17 125.0
N3 C18 C19 114.2(6)
N3 C18 H18A 108.7
C19 C18 H18A 108.7
N3 C18 H18B 108.7
C19 C18 H18B 108.7
H18A C18 H18B 107.6
C24 C19 C20 122.0(8)
C24 C19 C18 122.2(7)
C20 C19 C18 115.7(7)
C19 C20 C21 117.8(10)
C19 C20 H20 121.1
C21 C20 H20 121.1
C22 C21 C20 120.3(10)
C22 C21 H21 119.9
C20 C21 H21 119.9
C21 C22 C23 121.5(9)
C21 C22 H22 119.3
C23 C22 H22 119.3
C24 C23 C22 117.9(11)
C24 C23 H23 121.1
C22 C23 H23 121.1
C19 C24 C23 120.5(9)
C19 C24 H24 119.7
C23 C24 H24 119.7
N1 C25 H25A 109.5
N1 C25 H25B 109.5
H25A C25 H25B 109.5
N1 C25 H25C 109.5
H25A C25 H25C 109.5
H25B C25 H25C 109.5
N2 C26 H26A 109.5
N2 C26 H26B 109.5
H26A C26 H26B 109.5
N2 C26 H26C 109.5
H26A C26 H26C 109.5
H26B C26 H26C 109.5

loop_
_geom_bond_atom_site_label_1
_geom_bond_atom_site_label_2
_geom_bond_distance
N1 C7 1.353(9)
N1 C1 1.383(8)
N1 C25 1.459(10)
N2 C7 1.351(8)
N2 C6 1.405(8)
N2 C26 1.463(9)
N3 C17 1.347(8)
N3 C16 1.372(9)
N3 C18 1.470(9)
C1 C6 1.371(9)
C1 C2 1.402(9)
C2 C3 1.378(12)
C2 H2 0.9300
C3 C4 1.400(12)
C3 H3 0.9300
C4 C5 1.369(11)
C4 H4 0.9300
C5 C6 1.378(9)
C5 H5 0.9300
C7 C8 1.454(8)
C8 C9 1.332(9)
C8 H8 0.9300
C9 C10 1.420(9)
C9 H9 0.9300
C10 C17 1.396(10)
C10 C11 1.461(9)
C11 C12 1.373(10)
C11 C16 1.429(10)
C12 C13 1.390(11)
C12 H12 0.9300
C13 C14 1.386(14)
C13 H13 0.9300
C14 C15 1.389(14)
C14 H14 0.9300
C15 C16 1.384(10)
C15 H15 0.9300
C17 H17 0.9300
C18 C19 1.522(11)
C18 H18A 0.9700
C18 H18B 0.9700
C19 C24 1.361(12)
C19 C20 1.382(12)
C20 C21 1.415(14)
C20 H20 0.9300
C21 C22 1.34(2)
C21 H21 0.9300
C22 C23 1.42(2)
C22 H22 0.9300
C23 C24 1.380(12)
C23 H23 0.9300
C24 H24 0.9300
C25 H25A 0.9600
C25 H25B 0.9600
C25 H25C 0.9600
C26 H26A 0.9600
C26 H26B 0.9600
C26 H26C 0.9600

loop_
_geom_torsion_atom_site_label_1
_geom_torsion_atom_site_label_2
_geom_torsion_atom_site_label_3
_geom_torsion_atom_site_label_4
_geom_torsion
C7 N1 C1 C6 0.7(7)
C25 N1 C1 C6 178.1(6)
C7 N1 C1 C2 -179.1(7)
C25 N1 C1 C2 -1.7(11)
C6 C1 C2 C3 -1.2(10)
N1 C1 C2 C3 178.5(7)
C1 C2 C3 C4 1.8(11)
C2 C3 C4 C5 -0.4(12)
C3 C4 C5 C6 -1.6(10)
N1 C1 C6 C5 179.4(6)
C2 C1 C6 C5 -0.7(10)
N1 C1 C6 N2 0.1(6)
C2 C1 C6 N2 179.9(6)
C4 C5 C6 C1 2.1(9)
C4 C5 C6 N2 -178.7(6)
C7 N2 C6 C1 -0.8(6)
C26 N2 C6 C1 179.6(5)
C7 N2 C6 C5 179.9(6)
C26 N2 C6 C5 0.3(10)
C6 N2 C7 N1 1.3(6)
C26 N2 C7 N1 -179.2(6)
C6 N2 C7 C8 179.6(6)
C26 N2 C7 C8 -0.8(10)
C1 N1 C7 N2 -1.2(7)
C25 N1 C7 N2 -178.4(7)
C1 N1 C7 C8 -179.7(5)
C25 N1 C7 C8 3.1(10)
N2 C7 C8 C9 -1.0(11)
N1 C7 C8 C9 177.2(6)
C7 C8 C9 C10 178.9(6)
C8 C9 C10 C17 -0.8(10)
C8 C9 C10 C11 -178.9(6)
C17 C10 C11 C12 -176.4(8)
C9 C10 C11 C12 2.0(12)
C17 C10 C11 C16 -0.1(7)
C9 C10 C11 C16 178.3(6)
C16 C11 C12 C13 -0.1(10)
C10 C11 C12 C13 175.7(7)
C11 C12 C13 C14 -0.1(11)
C12 C13 C14 C15 0.6(12)
C13 C14 C15 C16 -0.9(11)
C17 N3 C16 C15 176.9(6)
C18 N3 C16 C15 -1.7(10)
C17 N3 C16 C11 0.0(7)
C18 N3 C16 C11 -178.6(6)
C14 C15 C16 N3 -175.8(6)
C14 C15 C16 C11 0.8(10)
C12 C11 C16 N3 176.9(6)
C10 C11 C16 N3 0.1(6)
C12 C11 C16 C15 -0.3(9)
C10 C11 C16 C15 -177.2(6)
C16 N3 C17 C10 -0.1(7)
C18 N3 C17 C10 178.5(6)
C9 C10 C17 N3 -178.2(6)
C11 C10 C17 N3 0.1(7)
C17 N3 C18 C19 109.8(8)
C16 N3 C18 C19 -71.8(9)
N3 C18 C19 C24 -26.9(12)
N3 C18 C19 C20 156.5(8)
C24 C19 C20 C21 1.6(14)
C18 C19 C20 C21 178.3(8)
C19 C20 C21 C22 -1.5(16)
C20 C21 C22 C23 0.6(18)
C21 C22 C23 C24 0.2(16)
C20 C19 C24 C23 -0.8(13)
C18 C19 C24 C23 -177.3(8)
C22 C23 C24 C19 -0.1(14)
